data_7056461
loop_
_publ_author_name
'Naveen, P.'
'Jain, Ruchi'
'Kalaivani, P.'
'Shankar, R.'
'Dallemer, F.'
'Prabhakaran, R.'

_publ_section_title
;
 Unpredicted formation of copper(ii) complexes containing
 2-thiophen-2-yl-1-thiophen-2-ylmethyl-1H-benzoimidazole and their most
 promising in vitro cytotoxicity in MCF-7 and HeLa cell lines over
 cisplatin
;
_journal_name_full 'New J. Chem.'
_journal_paper_doi 10.1039/C7NJ01273J
_journal_year 2017
_chemical_formula_moiety 'C16 H12 Cl Cu N5 S2'
_chemical_formula_sum 'C16 H12 Cl Cu N5 S2'
_chemical_formula_weight 437.42
_space_group_crystal_system monoclinic
_space_group_IT_number 14
_space_group_name_Hall '-P 2yn'
_space_group_name_H-M_alt 'P 1 21/n 1'
_symmetry_space_group_name_Hall '-P 2yn'
_symmetry_space_group_name_H-M 'P 1 21/n 1'
_atom_sites_solution_hydrogens geom
_audit_creation_date 2017-06-29
_audit_creation_method
;
Olex2 1.2
(compiled 2017.03.28 svn.r3405 for OlexSys, GUI svn.r5337)
;
_audit_update_record
;
2017-07-06 deposited with the CCDC.
2017-07-12 downloaded from the CCDC.
;
_cell_angle_alpha 90
_cell_angle_beta 91.203(7)
_cell_angle_gamma 90
_cell_formula_units_Z 4
_cell_length_a 10.4150(7)
_cell_length_b 15.5947(12)
_cell_length_c 11.9725(10)
_cell_measurement_reflns_used 7566
_cell_measurement_temperature 293
_cell_measurement_theta_max 67.9390
_cell_measurement_theta_min 4.6520
_cell_volume 1944.1(3)
_computing_cell_refinement
;
CrysAlisPro, Agilent Technologies,
Version 1.171.37.35 (release 13-08-2014 CrysAlis171 .NET)
(compiled Aug 13 2014,18:06:01)
;
_computing_data_collection
;
CrysAlisPro, Agilent Technologies,
Version 1.171.37.35 (release 13-08-2014 CrysAlis171 .NET)
(compiled Aug 13 2014,18:06:01)
;
_computing_data_reduction
;
CrysAlisPro, Agilent Technologies,
Version 1.171.37.35 (release 13-08-2014 CrysAlis171 .NET)
(compiled Aug 13 2014,18:06:01)
;
_computing_molecular_graphics 'Olex2 (Dolomanov et al., 2009)'
_computing_publication_material 'Olex2 (Dolomanov et al., 2009)'
_computing_structure_refinement 'ShelXL (Sheldrick, 2015)'
_diffrn_ambient_temperature 293
_diffrn_detector 'CCD plate'
_diffrn_detector_area_resol_mean 5.3048
_diffrn_detector_type AtlasS2
_diffrn_measured_fraction_theta_full 1.000
_diffrn_measured_fraction_theta_max 0.992
_diffrn_measurement_details
;
#__ type_ start__ end____ width___ exp.time_

  1 omega  -50.00   40.00   1.0000    5.0000

omega____ theta____ kappa____ phi______ frames

    -      -37.5600   38.0000   60.0000 90



#__ type_ start__ end____ width___ exp.time_

  2 omega  -10.00   15.00   1.0000    5.0000

omega____ theta____ kappa____ phi______ frames

    -       36.0000  102.0000   -7.2622 25



#__ type_ start__ end____ width___ exp.time_

  3 omega   10.00   35.00   1.0000    5.0000

omega____ theta____ kappa____ phi______ frames

    -       48.0000   85.0000   83.9332 25



#__ type_ start__ end____ width___ exp.time_

  4 omega   25.00   50.00   1.0000    5.0000

omega____ theta____ kappa____ phi______ frames

    -       60.0000   77.0000   42.4474 25



#__ type_ start__ end____ width___ exp.time_

  5 omega   36.00   74.00   1.0000   20.0000

omega____ theta____ kappa____ phi______ frames

    -       72.0000   77.0000   12.5076 38



#__ type_ start__ end____ width___ exp.time_

  6 omega   67.00  178.00   1.0000   20.0000

omega____ theta____ kappa____ phi______ frames

    -      103.0393   77.0000   30.0000 111



#__ type_ start__ end____ width___ exp.time_

  7 omega  134.00  177.00   1.0000   20.0000

omega____ theta____ kappa____ phi______ frames

    -      103.0393   77.0000  -30.0000 43



#__ type_ start__ end____ width___ exp.time_

  8 omega  111.00  149.00   1.0000    5.0000

omega____ theta____ kappa____ phi______ frames

    -       68.0000   76.0000   74.7002 38



#__ type_ start__ end____ width___ exp.time_

  9 omega  107.00  178.00   1.0000   20.0000

omega____ theta____ kappa____ phi______ frames

    -      103.0393   77.0000   90.0000 71



#__ type_ start__ end____ width___ exp.time_

 10 omega  109.00  138.00   1.0000   20.0000

omega____ theta____ kappa____ phi______ frames

    -      103.0393  178.0000   60.0000 29



#__ type_ start__ end____ width___ exp.time_

 11 omega   76.00  103.00   1.0000    5.0000

omega____ theta____ kappa____ phi______ frames

    -       60.0000   77.0000  141.0512 27



#__ type_ start__ end____ width___ exp.time_

 12 omega   67.00   93.00   1.0000   20.0000

omega____ theta____ kappa____ phi______ frames

    -      103.0393   77.0000   90.0000 26



#__ type_ start__ end____ width___ exp.time_

 13 omega   71.00  101.00   1.0000   20.0000

omega____ theta____ kappa____ phi______ frames

    -      103.0393   61.0000  120.0000 30



#__ type_ start__ end____ width___ exp.time_

 14 omega   67.00  178.00   1.0000   20.0000

omega____ theta____ kappa____ phi______ frames

    -      103.0393   77.0000   60.0000 111



#__ type_ start__ end____ width___ exp.time_

 15 omega   97.00  161.00   1.0000   20.0000

omega____ theta____ kappa____ phi______ frames

    -      103.0393   77.0000  -90.0000 64



#__ type_ start__ end____ width___ exp.time_

 16 omega   67.00  132.00   1.0000   20.0000

omega____ theta____ kappa____ phi______ frames

    -      103.0393   77.0000  -30.0000 65



#__ type_ start__ end____ width___ exp.time_

 17 omega   67.00   93.00   1.0000   20.0000

omega____ theta____ kappa____ phi______ frames

    -      103.0393   77.0000  -90.0000 26



#__ type_ start__ end____ width___ exp.time_

 18 omega   67.00  173.00   1.0000   20.0000

omega____ theta____ kappa____ phi______ frames

    -      103.0393   77.0000  -60.0000 106



#__ type_ start__ end____ width___ exp.time_

 19 omega   69.00  157.00   1.0000   20.0000

omega____ theta____ kappa____ phi______ frames

    -      103.0393   77.0000    0.0000 88



#__ type_ start__ end____ width___ exp.time_

 20 omega   69.00  147.00   1.0000   20.0000

omega____ theta____ kappa____ phi______ frames

    -      103.0393   77.0000  120.0000 78



#__ type_ start__ end____ width___ exp.time_

 21 omega   67.00  177.00   1.0000   20.0000

omega____ theta____ kappa____ phi______ frames

    -      103.0393   77.0000  150.0000 110



#__ type_ start__ end____ width___ exp.time_

 22 omega   45.00  135.00   1.0000   20.0000

omega____ theta____ kappa____ phi______ frames

    -      103.0393  -77.0000  120.0000 90



#__ type_ start__ end____ width___ exp.time_

 23 omega   56.00  127.00   1.0000    5.0000

omega____ theta____ kappa____ phi______ frames

    -       37.5600 -178.0000   30.0000 71



#__ type_ start__ end____ width___ exp.time_

 24 omega   73.00  112.00   1.0000   20.0000

omega____ theta____ kappa____ phi______ frames

    -      103.0393 -111.0000  -90.0000 39



#__ type_ start__ end____ width___ exp.time_

 25 omega   76.00  124.00   1.0000    5.0000

omega____ theta____ kappa____ phi______ frames

    -       37.5600 -178.0000 -150.0000 48



#__ type_ start__ end____ width___ exp.time_

 26 omega   31.00  102.00   1.0000   20.0000

omega____ theta____ kappa____ phi______ frames

    -      103.0393 -111.0000   30.0000 71



#__ type_ start__ end____ width___ exp.time_

 27 omega   34.00  109.00   1.0000   20.0000

omega____ theta____ kappa____ phi______ frames

    -      103.0393  -94.0000   60.0000 75



#__ type_ start__ end____ width___ exp.time_

 28 omega   20.00   45.00   1.0000    5.0000

omega____ theta____ kappa____ phi______ frames

    -       56.0000   79.0000 -111.3621 25



#__ type_ start__ end____ width___ exp.time_

 29 omega   32.00   58.00   1.0000    5.0000

omega____ theta____ kappa____ phi______ frames

    -       68.0000   75.0000 -108.2562 26



#__ type_ start__ end____ width___ exp.time_

 30 omega   32.00   72.00   1.0000    5.0000

omega____ theta____ kappa____ phi______ frames

    -       68.0000   76.0000  -79.6213 40



#__ type_ start__ end____ width___ exp.time_

 31 omega   67.00  175.00   1.0000   20.0000

omega____ theta____ kappa____ phi______ frames

    -      103.0393   77.0000 -150.0000 108



#__ type_ start__ end____ width___ exp.time_

 32 omega   67.00  152.00   1.0000   20.0000

omega____ theta____ kappa____ phi______ frames

    -      103.0393   77.0000 -180.0000 85



#__ type_ start__ end____ width___ exp.time_

 33 omega   67.00  178.00   1.0000   20.0000

omega____ theta____ kappa____ phi______ frames

    -      103.0393   77.0000 -120.0000 111



#__ type_ start__ end____ width___ exp.time_

 34 omega   32.00   80.00   1.0000    5.0000

omega____ theta____ kappa____ phi______ frames

    -       68.0000   76.0000   74.7002 48



#__ type_ start__ end____ width___ exp.time_

 35 omega   32.00   58.00   1.0000    5.0000

omega____ theta____ kappa____ phi______ frames

    -       68.0000   77.0000  -14.0435 26



#__ type_ start__ end____ width___ exp.time_

 36 omega   19.00   44.00   1.0000    5.0000

omega____ theta____ kappa____ phi______ frames

    -       56.0000   82.0000  -65.7083 25



#__ type_ start__ end____ width___ exp.time_

 37 omega   19.00   44.00   1.0000    5.0000

omega____ theta____ kappa____ phi______ frames

    -       56.0000   81.0000  -13.2351 25



#__ type_ start__ end____ width___ exp.time_

 38 omega   19.00   44.00   1.0000    5.0000

omega____ theta____ kappa____ phi______ frames

    -       56.0000   82.0000    6.8080 25



#__ type_ start__ end____ width___ exp.time_

 39 omega   -3.00   22.00   1.0000    5.0000

omega____ theta____ kappa____ phi______ frames

    -       40.0000   94.0000 -118.1183 25



#__ type_ start__ end____ width___ exp.time_

 40 omega   19.00   44.00   1.0000    5.0000

omega____ theta____ kappa____ phi______ frames

    -       56.0000   82.0000 -157.0251 25



#__ type_ start__ end____ width___ exp.time_

 41 omega   32.00   63.00   1.0000    5.0000

omega____ theta____ kappa____ phi______ frames

    -       68.0000   77.0000 -166.8933 31



#__ type_ start__ end____ width___ exp.time_

 42 omega  -49.00   38.00   1.0000    5.0000

omega____ theta____ kappa____ phi______ frames

    -      -37.5600   38.0000 -120.0000 87



#__ type_ start__ end____ width___ exp.time_

 43 omega  -64.00   -6.00   1.0000    5.0000

omega____ theta____ kappa____ phi______ frames

    -      -37.5600  -38.0000 -180.0000 58



#__ type_ start__ end____ width___ exp.time_

 44 omega  -89.00    8.00   1.0000    5.0000

omega____ theta____ kappa____ phi______ frames

    -      -37.5600   19.0000 -150.0000 97



#__ type_ start__ end____ width___ exp.time_

 45 omega  -95.00  -68.00   1.0000    5.0000

omega____ theta____ kappa____ phi______ frames

    -      -37.5600  -38.0000 -180.0000 27



#__ type_ start__ end____ width___ exp.time_

 46 omega -116.00   -5.00   1.0000    5.0000

omega____ theta____ kappa____ phi______ frames

    -      -37.5600  -57.0000   90.0000 111



#__ type_ start__ end____ width___ exp.time_

 47 omega   24.00   60.00   1.0000    5.0000

omega____ theta____ kappa____ phi______ frames

    -       60.0000   77.0000  141.0512 36



#__ type_ start__ end____ width___ exp.time_

 48 omega   15.00   42.00   1.0000    5.0000

omega____ theta____ kappa____ phi______ frames

    -       52.0000   82.0000  151.8559 27
;
_diffrn_measurement_device 'four-circle diffractometer'
_diffrn_measurement_device_type 'SuperNova, Dual, Cu at zero, AtlasS2'
_diffrn_measurement_method '\w scans'
_diffrn_orient_matrix_UB_11 0.0453957000
_diffrn_orient_matrix_UB_12 -0.0536700000
_diffrn_orient_matrix_UB_13 0.1014733000
_diffrn_orient_matrix_UB_21 -0.1405731000
_diffrn_orient_matrix_UB_22 -0.0121792000
_diffrn_orient_matrix_UB_23 0.0345232000
_diffrn_orient_matrix_UB_31 -0.0087585000
_diffrn_orient_matrix_UB_32 -0.0819181000
_diffrn_orient_matrix_UB_33 -0.0714266000
_diffrn_radiation_monochromator mirror
_diffrn_radiation_probe x-ray
_diffrn_radiation_type CuK\a
_diffrn_radiation_wavelength 1.54184
_diffrn_reflns_av_R_equivalents 0.2045
_diffrn_reflns_av_unetI/netI 0.0368
_diffrn_reflns_Laue_measured_fraction_full 1.000
_diffrn_reflns_Laue_measured_fraction_max 0.992
_diffrn_reflns_limit_h_max 12
_diffrn_reflns_limit_h_min -12
_diffrn_reflns_limit_k_max 18
_diffrn_reflns_limit_k_min -18
_diffrn_reflns_limit_l_max 14
_diffrn_reflns_limit_l_min -14
_diffrn_reflns_number 9751
_diffrn_reflns_point_group_measured_fraction_full 1.000
_diffrn_reflns_point_group_measured_fraction_max 0.992
_diffrn_reflns_theta_full 67.684
_diffrn_reflns_theta_max 70.532
_diffrn_reflns_theta_min 4.657
_diffrn_source 'sealed X-ray tube'
_diffrn_source_type 'SuperNova (Cu) X-ray Source'
_exptl_absorpt_coefficient_mu 4.930
_exptl_absorpt_correction_T_max 1.00000
_exptl_absorpt_correction_T_min 0.69038
_exptl_absorpt_correction_type multi-scan
_exptl_absorpt_process_details
;
CrysAlisPro, Agilent Technologies,
Version 1.171.37.35 (release 13-08-2014 CrysAlis171 .NET)
(compiled Aug 13 2014,18:06:01)
Empirical absorption correction using spherical harmonics,
 implemented in SCALE3 ABSPACK scaling algorithm.
;
_exptl_crystal_colour brown
_exptl_crystal_colour_primary brown
_exptl_crystal_density_diffrn 1.494
_exptl_crystal_description prism
_exptl_crystal_F_000 884
_exptl_crystal_size_max 0.16
_exptl_crystal_size_mid 0.16
_exptl_crystal_size_min 0.1
_refine_diff_density_max 1.130
_refine_diff_density_min -0.453
_refine_diff_density_rms 0.153
_refine_ls_extinction_method none
_refine_ls_goodness_of_fit_ref 1.191
_refine_ls_hydrogen_treatment constr
_refine_ls_matrix_type full
_refine_ls_number_parameters 228
_refine_ls_number_reflns 9751
_refine_ls_number_restraints 0
_refine_ls_restrained_S_all 1.191
_refine_ls_R_factor_all 0.1467
_refine_ls_R_factor_gt 0.1049
_refine_ls_shift/su_max 0.000
_refine_ls_shift/su_mean 0.000
_refine_ls_structure_factor_coef Fsqd
_refine_ls_weighting_details 'w=1/[\s^2^(Fo^2^)+(0.2000P)^2^] where P=(Fo^2^+2Fc^2^)/3'
_refine_ls_weighting_scheme calc
_refine_ls_wR_factor_gt 0.3133
_refine_ls_wR_factor_ref 0.3486
_reflns_Friedel_coverage 0.000
_reflns_number_gt 5847
_reflns_number_total 9751
_reflns_threshold_expression 'I > 2\s(I)'
_cod_data_source_file c7nj01273j2.cif
_cod_data_source_block cun2s2n3
_cod_original_cell_volume 1944.1(2)
_cod_database_code 7056461
_shelx_shelxl_version_number 2016/4
_shelx_space_group_comment
;
The symmetry employed for this shelxl refinement is uniquely defined
by the following loop, which should always be used as a source of
symmetry information in preference to the above space-group names.
They are only intended as comments.
;
_diffrn_oxdiff_twin_integration_method simultaneous
_reflns_odcompleteness_completeness 99.95
_reflns_odcompleteness_iscentric 1
_reflns_odcompleteness_theta 64.99
_olex2_refinement_description
;
1. Twinned data refinement
 Scales: 0.481(6)
 0.299(4) 0.220(4)
2. Fixed Uiso
 At 1.2 times of:
  All C(H) groups, All C(H,H) groups
3.a Secondary CH2 refined with riding coordinates:
 C12(H12A,H12B)
3.b Aromatic/amide H refined with riding coordinates:
 C2(H2), C3(H3), C4(H4), C5(H5), C9(H9), C10(H10), C11(H11), C14(H14),
 C15(H15), C16(H16)
;
_olex2_submission_special_instructions 'No special instructions were received'

loop_
_space_group_symop_operation_xyz
'x, y, z'
'-x+1/2, y+1/2, -z+1/2'
'-x, -y, -z'
'x-1/2, -y-1/2, z-1/2'

loop_
_atom_site_label
_atom_site_type_symbol
_atom_site_fract_x
_atom_site_fract_y
_atom_site_fract_z
_atom_site_U_iso_or_equiv
_atom_site_adp_type
_atom_site_occupancy
_atom_site_site_symmetry_order
_atom_site_calc_flag
_atom_site_refinement_flags_posn
Cu1 Cu 0.53708(14) 0.51713(10) 0.87763(13) 0.0656(5) Uani 1 1 d .
Cl1 Cl 0.6994(4) 0.5861(3) 0.8036(3) 0.1105(14) Uani 1 1 d .
S1 S 0.3294(6) 0.6594(3) 0.8007(5) 0.1251(18) Uani 1 1 d .
S2 S 0.0412(3) 0.3667(2) 0.6265(3) 0.0873(9) Uani 1 1 d .
N1 N 0.4571(8) 0.4790(5) 0.7347(7) 0.0613(18) Uani 1 1 d .
N2 N 0.3170(7) 0.4710(5) 0.5927(7) 0.0559(17) Uani 1 1 d .
N3 N 0.5816(11) 0.5530(8) 1.0338(8) 0.084(3) Uani 1 1 d .
N4 N 0.6703(11) 0.5962(7) 1.0649(9) 0.078(3) Uani 1 1 d .
N5 N 0.7544(13) 0.6370(9) 1.0966(12) 0.103(4) Uani 1 1 d .
C1 C 0.5030(8) 0.4212(6) 0.6584(8) 0.059(2) Uani 1 1 d .
C2 C 0.6110(10) 0.3710(9) 0.6621(12) 0.083(3) Uani 1 1 d .
H2 H 0.669437 0.373909 0.721807 0.100 Uiso 1 1 calc R
C3 C 0.6297(12) 0.3154(10) 0.5730(16) 0.093(4) Uani 1 1 d .
H3 H 0.700415 0.278921 0.574326 0.112 Uiso 1 1 calc R
C4 C 0.5451(13) 0.3134(8) 0.4825(12) 0.079(3) Uani 1 1 d .
H4 H 0.562173 0.276677 0.423419 0.095 Uiso 1 1 calc R
C5 C 0.4372(10) 0.3635(7) 0.4763(9) 0.066(2) Uani 1 1 d .
H5 H 0.380780 0.361986 0.415123 0.079 Uiso 1 1 calc R
C6 C 0.4174(8) 0.4169(6) 0.5679(8) 0.0542(19) Uani 1 1 d .
C7 C 0.3444(9) 0.5062(6) 0.6934(8) 0.0554(19) Uani 1 1 d .
C8 C 0.2630(10) 0.5682(7) 0.7511(9) 0.066(2) Uani 1 1 d .
C9 C 0.1226(13) 0.5517(9) 0.7886(13) 0.089(4) Uani 1 1 d .
H9 H 0.069675 0.504784 0.774282 0.106 Uiso 1 1 calc R
C10 C 0.0962(19) 0.6295(13) 0.8521(19) 0.117(6) Uani 1 1 d .
H10 H 0.017818 0.638268 0.886053 0.140 Uiso 1 1 calc R
C11 C 0.194(2) 0.6898(12) 0.859(2) 0.134(8) Uani 1 1 d .
H11 H 0.184671 0.742673 0.893891 0.160 Uiso 1 1 calc R
C12 C 0.2025(9) 0.4861(6) 0.5198(9) 0.063(2) Uani 1 1 d .
H12A H 0.229835 0.501021 0.445334 0.076 Uiso 1 1 calc R
H12B H 0.153954 0.534057 0.548702 0.076 Uiso 1 1 calc R
C13 C 0.1176(9) 0.4081(7) 0.5135(9) 0.065(2) Uani 1 1 d .
C14 C 0.0872(12) 0.3612(10) 0.4182(14) 0.087(3) Uani 1 1 d .
H14 H 0.117482 0.372828 0.347295 0.105 Uiso 1 1 calc R
C15 C 0.0037(14) 0.2934(11) 0.4447(18) 0.106(5) Uani 1 1 d .
H15 H -0.028596 0.255710 0.390899 0.127 Uiso 1 1 calc R
C16 C -0.0255(12) 0.2872(9) 0.5505(16) 0.092(4) Uani 1 1 d .
H16 H -0.076628 0.244122 0.579777 0.110 Uiso 1 1 calc R

loop_
_atom_site_aniso_label
_atom_site_aniso_U_11
_atom_site_aniso_U_22
_atom_site_aniso_U_33
_atom_site_aniso_U_23
_atom_site_aniso_U_13
_atom_site_aniso_U_12
Cu1 0.0624(8) 0.0749(9) 0.0589(8) 0.0072(6) -0.0162(6) -0.0162(6)
Cl1 0.092(2) 0.160(4) 0.079(2) 0.008(2) -0.0071(15) -0.055(2)
S1 0.134(4) 0.090(3) 0.151(5) -0.042(3) 0.017(3) -0.018(2)
S2 0.0784(16) 0.0853(19) 0.098(2) 0.0137(15) -0.0067(15) -0.0090(14)
N1 0.051(3) 0.068(5) 0.064(5) 0.009(3) -0.013(3) -0.003(3)
N2 0.051(3) 0.050(4) 0.065(5) 0.004(3) -0.015(3) 0.002(3)
N3 0.092(6) 0.103(7) 0.056(5) 0.002(5) -0.018(4) -0.043(6)
N4 0.084(6) 0.073(6) 0.077(6) 0.014(5) -0.019(5) -0.023(5)
N5 0.101(8) 0.094(8) 0.111(9) 0.015(6) -0.042(7) -0.045(7)
C1 0.050(4) 0.061(5) 0.065(5) 0.009(4) -0.005(3) -0.003(3)
C2 0.047(5) 0.086(8) 0.117(10) 0.017(7) -0.013(5) 0.002(5)
C3 0.060(6) 0.084(8) 0.137(12) -0.001(8) 0.014(6) 0.008(6)
C4 0.074(6) 0.079(7) 0.085(8) -0.004(6) 0.013(5) 0.006(5)
C5 0.068(5) 0.070(6) 0.061(5) 0.002(4) 0.003(4) -0.006(4)
C6 0.053(4) 0.055(5) 0.055(5) 0.008(3) -0.004(3) -0.003(3)
C7 0.054(4) 0.049(4) 0.063(5) 0.004(3) -0.012(3) 0.001(3)
C8 0.069(5) 0.060(6) 0.068(6) -0.006(4) -0.013(4) 0.007(4)
C9 0.080(7) 0.078(7) 0.108(10) -0.044(7) -0.008(6) 0.025(6)
C10 0.107(11) 0.107(12) 0.138(16) -0.026(11) 0.013(10) 0.019(10)
C11 0.162(19) 0.091(11) 0.148(18) -0.053(12) 0.005(14) 0.028(12)
C12 0.058(5) 0.061(5) 0.069(6) 0.008(4) -0.022(4) 0.001(4)
C13 0.053(5) 0.064(6) 0.076(6) 0.002(4) -0.015(4) -0.001(4)
C14 0.069(6) 0.087(8) 0.106(10) -0.014(7) -0.011(6) -0.011(6)
C15 0.074(7) 0.094(9) 0.148(16) -0.018(9) -0.027(8) -0.022(7)
C16 0.058(6) 0.071(7) 0.146(14) 0.011(7) -0.008(6) -0.009(5)

loop_
_atom_type_symbol
_atom_type_description
_atom_type_scat_dispersion_real
_atom_type_scat_dispersion_imag
_atom_type_scat_source
C C 0.0181 0.0091 'International Tables Vol C Tables 4.2.6.8 and 6.1.1.4'
H H 0.0000 0.0000 'International Tables Vol C Tables 4.2.6.8 and 6.1.1.4'
Cl Cl 0.3639 0.7018 'International Tables Vol C Tables 4.2.6.8 and 6.1.1.4'
Cu Cu -1.9646 0.5888 'International Tables Vol C Tables 4.2.6.8 and 6.1.1.4'
N N 0.0311 0.0180 'International Tables Vol C Tables 4.2.6.8 and 6.1.1.4'
S S 0.3331 0.5567 'International Tables Vol C Tables 4.2.6.8 and 6.1.1.4'

loop_
_geom_angle_atom_site_label_1
_geom_angle_atom_site_label_2
_geom_angle_atom_site_label_3
_geom_angle
_geom_angle_site_symmetry_1
_geom_angle_site_symmetry_3
N1 Cu1 Cl1 96.4(3) . .
N1 Cu1 N3 168.3(4) . .
N3 Cu1 Cl1 94.3(3) . .
N3 Cu1 Cl1 168.3(3) 3_667 .
N3 Cu1 N1 92.4(3) 3_667 .
N3 Cu1 N3 77.7(4) 3_667 .
C11 S1 C8 92.6(9) . .
C16 S2 C13 92.5(7) . .
C1 N1 Cu1 128.7(6) . .
C7 N1 Cu1 125.2(7) . .
C7 N1 C1 106.1(8) . .
C6 N2 C12 125.0(9) . .
C7 N2 C6 107.0(7) . .
C7 N2 C12 127.9(8) . .
Cu1 N3 Cu1 102.3(4) 3_667 .
N4 N3 Cu1 127.7(9) . .
N4 N3 Cu1 129.2(8) . 3_667
N5 N4 N3 178.7(14) . .
N1 C1 C6 108.9(8) . .
C2 C1 N1 130.5(10) . .
C2 C1 C6 120.7(11) . .
C1 C2 H2 121.3 . .
C1 C2 C3 117.3(12) . .
C3 C2 H2 121.3 . .
C2 C3 H3 119.4 . .
C4 C3 C2 121.2(12) . .
C4 C3 H3 119.4 . .
C3 C4 H4 118.7 . .
C5 C4 C3 122.6(12) . .
C5 C4 H4 118.7 . .
C4 C5 H5 122.2 . .
C4 C5 C6 115.6(10) . .
C6 C5 H5 122.2 . .
N2 C6 C1 106.2(9) . .
N2 C6 C5 131.2(9) . .
C1 C6 C5 122.6(9) . .
N1 C7 N2 111.7(9) . .
N1 C7 C8 123.2(9) . .
N2 C7 C8 125.0(8) . .
C7 C8 S1 119.1(8) . .
C7 C8 C9 125.5(9) . .
C9 C8 S1 114.7(8) . .
C8 C9 H9 129.2 . .
C10 C9 C8 101.6(13) . .
C10 C9 H9 129.2 . .
C9 C10 H10 121.7 . .
C11 C10 C9 116.6(16) . .
C11 C10 H10 121.7 . .
S1 C11 H11 122.9 . .
C10 C11 S1 114.3(12) . .
C10 C11 H11 122.9 . .
N2 C12 H12A 109.3 . .
N2 C12 H12B 109.3 . .
N2 C12 C13 111.4(8) . .
H12A C12 H12B 108.0 . .
C13 C12 H12A 109.3 . .
C13 C12 H12B 109.3 . .
C12 C13 S2 123.2(9) . .
C14 C13 S2 110.5(9) . .
C14 C13 C12 126.2(12) . .
C13 C14 H14 125.0 . .
C13 C14 C15 110.0(15) . .
C15 C14 H14 125.0 . .
C14 C15 H15 122.3 . .
C16 C15 C14 115.4(14) . .
C16 C15 H15 122.3 . .
S2 C16 H16 124.3 . .
C15 C16 S2 111.5(11) . .
C15 C16 H16 124.3 . .

loop_
_geom_bond_atom_site_label_1
_geom_bond_atom_site_label_2
_geom_bond_distance
_geom_bond_site_symmetry_2
Cu1 Cl1 2.206(4) .
Cu1 N1 1.979(8) .
Cu1 N3 1.997(9) .
Cu1 N3 1.975(10) 3_667
S1 C8 1.684(11) .
S1 C11 1.65(2) .
S2 C13 1.710(12) .
S2 C16 1.680(15) .
N1 C1 1.375(14) .
N1 C7 1.333(12) .
N2 C6 1.381(13) .
N2 C7 1.349(13) .
N2 C12 1.482(10) .
N3 Cu1 1.975(10) 3_667
N3 N4 1.197(14) .
N4 N5 1.140(15) .
C1 C2 1.371(15) .
C1 C6 1.390(13) .
C2 H2 0.9300 .
C2 C3 1.39(2) .
C3 H3 0.9300 .
C3 C4 1.38(2) .
C4 H4 0.9300 .
C4 C5 1.369(18) .
C5 H5 0.9300 .
C5 C6 1.396(15) .
C7 C8 1.468(15) .
C8 C9 1.560(19) .
C9 H9 0.9300 .
C9 C10 1.46(2) .
C10 H10 0.9300 .
C10 C11 1.39(3) .
C11 H11 0.9300 .
C12 H12A 0.9700 .
C12 H12B 0.9700 .
C12 C13 1.506(14) .
C13 C14 1.385(18) .
C14 H14 0.9300 .
C14 C15 1.41(2) .
C15 H15 0.9300 .
C15 C16 1.31(3) .
C16 H16 0.9300 .

loop_
_diffrn_oxdiff_twin_id
_diffrn_oxdiff_twin_ratio
_diffrn_oxdiff_twin_reflns_isolated
_diffrn_oxdiff_twin_reflns_overlapped
1 0.4893 3218 22365
2 0.2491 3708 21934
3 0.2616 3068 22455

loop_
_twin_individual_id
_twin_individual_mass_fraction_refined
1 0.481(6)
2 0.299(4)
3 0.220(4)
